data_2221982
loop_
_publ_author_name
'Duan, Wenzeng'
'Sun, Junshan'
'Ma, Yudao'
'Wu, Rentao'

_publ_section_title
Bis(2,2'-bipyridyl-\k^2^<i>N</i>,<i>N</i>')(nitrato-\k^2^<i>O</i>,<i>O</i>')(trifluoroacetato-\k<i>O</i>)cadmium(II)
_journal_coeditor_code CV2556
_journal_issue 6
_journal_name_full 'Acta Crystallographica Section E'
_journal_page_first m635
_journal_paper_doi 10.1107/S1600536809016717
_journal_volume 65
_journal_year 2009
_chemical_formula_iupac '[Cd (C2 F3 O2) (N O3) (C10 H8 N2)2]'
_chemical_formula_moiety 'C22 H16 Cd F3 N5 O5'
_chemical_formula_sum 'C22 H16 Cd F3 N5 O5'
_chemical_formula_weight 599.80
_chemical_name_systematic
;
Bis(2,2'-bipyridyl-\k^2^<i>N</i>,<i>N</i>')(nitrato-\k^2^<i>O</i>,<i>O</i>')\
(trifluoroacetato-\k<i>O</i>)cadmium(II)
;
_space_group_IT_number 14
_symmetry_cell_setting monoclinic
_symmetry_space_group_name_Hall '-P 2ybc'
_symmetry_space_group_name_H-M 'P 1 21/c 1'
_atom_sites_solution_hydrogens geom
_atom_sites_solution_primary direct
_atom_sites_solution_secondary difmap
_audit_creation_method SHELXL-97
_cell_angle_alpha 90.00
_cell_angle_beta 93.568(2)
_cell_angle_gamma 90.00
_cell_formula_units_Z 4
_cell_length_a 14.9327(13)
_cell_length_b 9.6613(8)
_cell_length_c 15.9859(14)
_cell_measurement_reflns_used 3157
_cell_measurement_temperature 273(2)
_cell_measurement_theta_max 23.107
_cell_measurement_theta_min 2.465
_cell_volume 2301.8(3)
_computing_cell_refinement 'SAINT (Siemens, 1996)'
_computing_data_collection 'SMART (Siemens, 1996)'
_computing_data_reduction 'SAINT (Siemens, 1996)'
_computing_molecular_graphics 'SHELXTL (Sheldrick, 2008)'
_computing_publication_material 'SHELXTL (Sheldrick, 2008)'
_computing_structure_refinement 'SHELXL97 (Sheldrick, 2008)'
_computing_structure_solution 'SHELXS97 (Sheldrick, 2008)'
_diffrn_ambient_temperature 273(2)
_diffrn_measured_fraction_theta_full 0.999
_diffrn_measured_fraction_theta_max 0.999
_diffrn_measurement_device_type 'Bruker Smart APEX'
_diffrn_measurement_method 'phi and omega scans'
_diffrn_radiation_monochromator graphite
_diffrn_radiation_source 'fine-focus sealed tube'
_diffrn_radiation_type MoK\a
_diffrn_radiation_wavelength 0.71073
_diffrn_reflns_av_R_equivalents 0.0288
_diffrn_reflns_av_sigmaI/netI 0.0326
_diffrn_reflns_limit_h_max 17
_diffrn_reflns_limit_h_min -17
_diffrn_reflns_limit_k_max 8
_diffrn_reflns_limit_k_min -11
_diffrn_reflns_limit_l_max 19
_diffrn_reflns_limit_l_min -18
_diffrn_reflns_number 11743
_diffrn_reflns_theta_full 25.05
_diffrn_reflns_theta_max 25.05
_diffrn_reflns_theta_min 1.37
_exptl_absorpt_coefficient_mu 1.018
_exptl_absorpt_correction_T_max 0.9414
_exptl_absorpt_correction_T_min 0.8876
_exptl_absorpt_correction_type multi-scan
_exptl_absorpt_process_details '(SADABS; Sheldrick, 1996)'
_exptl_crystal_colour colourless
_exptl_crystal_density_diffrn 1.731
_exptl_crystal_density_method 'not measured'
_exptl_crystal_description block
_exptl_crystal_F_000 1192
_exptl_crystal_size_max 0.12
_exptl_crystal_size_mid 0.10
_exptl_crystal_size_min 0.06
_refine_diff_density_max 0.935
_refine_diff_density_min -1.420
_refine_ls_extinction_method none
_refine_ls_goodness_of_fit_ref 1.021
_refine_ls_hydrogen_treatment constr
_refine_ls_matrix_type full
_refine_ls_number_parameters 329
_refine_ls_number_reflns 4075
_refine_ls_number_restraints 516
_refine_ls_restrained_S_all 1.149
_refine_ls_R_factor_all 0.0767
_refine_ls_R_factor_gt 0.0591
_refine_ls_shift/su_max 0.006
_refine_ls_shift/su_mean 0.000
_refine_ls_structure_factor_coef Fsqd
_refine_ls_weighting_details 'calc w=1/[\s^2^(Fo^2^)+(0.0800P)^2^+9.6055P] where P=(Fo^2^+2Fc^2^)/3'
_refine_ls_weighting_scheme calc
_refine_ls_wR_factor_gt 0.1489
_refine_ls_wR_factor_ref 0.170
_reflns_number_gt 3128
_reflns_number_total 4075
_reflns_threshold_expression >2sigma(I)
_cod_data_source_file cv2556.cif
_cod_data_source_block I
_cod_depositor_comments
;
The following automatic conversions were performed:
'_symmetry_cell_setting' value 'Monoclinic' changed to 'monoclinic'
according to '/home/saulius/struct/CIF-dictionaries/cif_core.dic'
dictionary named 'cif_core.dic' version 2.4.1 from 2010-06-29.

Automatic conversion script
Id: cif_fix_enum 1527 2010-12-29 10:47:43Z saulius 

The following automatic conversions were performed:

'_symmetry_cell_setting' value 'Monoclinic' changed to 'monoclinic'
according to /home/saulius/struct/CIF-dictionaries/cif_core.dic
dictionary named 'cif_core.dic' version 2.4.1 from 2010-06-29.

Automatic conversion script
Id: cif_fix_values 1715 2011-07-08 13:25:40Z adriana 
;
_cod_original_sg_symbol_H-M 'P 21/c'
_cod_database_code 2221982
_cod_database_fobs_code 2221982

loop_
_symmetry_equiv_pos_as_xyz
'x, y, z'
'-x, y+1/2, -z+1/2'
'-x, -y, -z'
'x, -y-1/2, z-1/2'

loop_
_atom_site_type_symbol
_atom_site_label
_atom_site_fract_x
_atom_site_fract_y
_atom_site_fract_z
_atom_site_U_iso_or_equiv
_atom_site_adp_type
_atom_site_calc_flag
_atom_site_refinement_flags
_atom_site_occupancy
_atom_site_disorder_assembly
_atom_site_disorder_group
Cd Cd1 0.73713(3) 0.51539(5) 0.16084(3) 0.0502(2) Uani d U 1 . .
O O1 0.7323(4) 0.7621(7) 0.1656(4) 0.0763(10) Uani d U 1 . .
O O2 0.6002(4) 0.6880(7) 0.1509(4) 0.0773(11) Uani d U 1 . .
O O3 0.6236(5) 0.9068(7) 0.1476(4) 0.0931(18) Uani d U 1 . .
O O4 0.7112(5) 0.4828(7) 0.2991(4) 0.0792(10) Uani d U 1 . .
O O5 0.8383(6) 0.5634(11) 0.3232(6) 0.128(2) Uani d U 1 . .
N N1 0.8898(4) 0.5660(7) 0.1289(4) 0.0559(15) Uani d . 1 . .
N N2 0.8265(4) 0.3090(7) 0.1600(4) 0.0577(16) Uani d . 1 . .
N N3 0.6969(4) 0.5131(6) 0.0152(4) 0.0527(15) Uani d . 1 . .
N N4 0.6102(4) 0.3705(6) 0.1314(4) 0.0521(14) Uani d . 1 . .
N N5 0.6504(5) 0.7896(8) 0.1543(4) 0.0679(14) Uani d U 1 . .
F F1 0.6917(8) 0.4254(18) 0.4519(9) 0.1036(14) Uani d PD 0.428(7) A 1
F F2 0.8262(10) 0.3799(16) 0.4695(9) 0.1036(14) Uani d PD 0.428(7) A 1
F F3 0.7842(17) 0.580(2) 0.4859(17) 0.206(12) Uani d PDU 0.428(7) A 1
F F1' 0.7171(8) 0.5430(14) 0.4766(6) 0.113(5) Uani d PD 0.572(7) A 2
F F2' 0.7697(8) 0.3425(11) 0.4502(7) 0.1036(14) Uani d PD 0.572(7) A 2
F F3' 0.8551(7) 0.5117(12) 0.4745(7) 0.1036(14) Uani d PD 0.572(7) A 2
C C1 0.9188(6) 0.6926(10) 0.1099(6) 0.0709(12) Uani d U 1 . .
H H1 0.8782 0.7656 0.1092 0.085 Uiso calc R 1 . .
C C2 1.0062(6) 0.7201(10) 0.0911(6) 0.0740(15) Uani d U 1 . .
H H2 1.0241 0.8094 0.0781 0.089 Uiso calc R 1 . .
C C3 1.0650(6) 0.6135(10) 0.0922(6) 0.0743(14) Uani d U 1 . .
H H3 1.1243 0.6284 0.0799 0.089 Uiso calc R 1 . .
C C4 1.0364(6) 0.4838(9) 0.1116(6) 0.0720(13) Uani d U 1 . .
H H4 1.0765 0.4101 0.1123 0.086 Uiso calc R 1 . .
C C5 0.9488(6) 0.4609(9) 0.1302(6) 0.0689(12) Uani d U 1 . .
C C6 0.9155(6) 0.3222(9) 0.1502(6) 0.0675(12) Uani d U 1 . .
C C7 0.9715(6) 0.2077(9) 0.1592(6) 0.0709(13) Uani d U 1 . .
H H7 1.0328 0.2173 0.1532 0.085 Uiso calc R 1 . .
C C8 0.9367(6) 0.0811(10) 0.1766(6) 0.0725(14) Uani d U 1 . .
H H8 0.9741 0.0043 0.1830 0.087 Uiso calc R 1 . .
C C9 0.8474(6) 0.0680(10) 0.1846(6) 0.0713(14) Uani d U 1 . .
H H9 0.8222 -0.0175 0.1962 0.086 Uiso calc R 1 . .
C C10 0.7951(6) 0.1839(9) 0.1752(6) 0.0710(12) Uani d U 1 . .
H H10 0.7336 0.1742 0.1797 0.085 Uiso calc R 1 . .
C C11 0.7339(6) 0.5950(9) -0.0407(5) 0.0667(12) Uani d U 1 . .
H H11 0.7785 0.6563 -0.0213 0.080 Uiso calc R 1 . .
C C12 0.7101(6) 0.5938(9) -0.1246(5) 0.0678(14) Uani d U 1 . .
H H12 0.7378 0.6528 -0.1610 0.081 Uiso calc R 1 . .
C C13 0.6456(6) 0.5054(9) -0.1536(6) 0.0688(13) Uani d U 1 . .
H H13 0.6290 0.5008 -0.2106 0.083 Uiso calc R 1 . .
C C14 0.6042(6) 0.4213(9) -0.0969(5) 0.0684(13) Uani d U 1 . .
H H14 0.5582 0.3619 -0.1154 0.082 Uiso calc R 1 . .
C C15 0.6322(6) 0.4267(9) -0.0128(5) 0.0642(11) Uani d U 1 . .
C C16 0.5884(5) 0.3408(9) 0.0510(5) 0.0644(11) Uani d U 1 . .
C C17 0.5253(6) 0.2399(9) 0.0290(6) 0.0680(13) Uani d U 1 . .
H H17 0.5104 0.2206 -0.0271 0.082 Uiso calc R 1 . .
C C18 0.4850(6) 0.1688(9) 0.0905(6) 0.0698(13) Uani d U 1 . .
H H18 0.4442 0.0987 0.0763 0.084 Uiso calc R 1 . .
C C19 0.5047(5) 0.2006(9) 0.1722(6) 0.0679(14) Uani d U 1 . .
H H19 0.4765 0.1552 0.2146 0.082 Uiso calc R 1 . .
C C20 0.5677(5) 0.3019(9) 0.1906(6) 0.0669(12) Uani d U 1 . .
H H20 0.5815 0.3241 0.2466 0.080 Uiso calc R 1 . .
C C21 0.7753(7) 0.5073(11) 0.3446(6) 0.0822(16) Uani d U 1 A .
C C22 0.7743(6) 0.4755(11) 0.4334(8) 0.1036(14) Uani d DU 1 . .

loop_
_atom_site_aniso_label
_atom_site_aniso_U_11
_atom_site_aniso_U_22
_atom_site_aniso_U_33
_atom_site_aniso_U_12
_atom_site_aniso_U_13
_atom_site_aniso_U_23
Cd1 0.0439(3) 0.0563(4) 0.0505(3) -0.0040(2) 0.0033(2) -0.0030(2)
O1 0.070(2) 0.0743(17) 0.085(2) -0.002(2) 0.005(2) -0.003(2)
O2 0.068(2) 0.081(2) 0.083(2) 0.0039(18) 0.006(2) -0.004(2)
O3 0.105(4) 0.079(4) 0.094(4) 0.028(3) 0.004(3) -0.006(3)
O4 0.078(2) 0.098(2) 0.0612(14) -0.006(2) 0.0060(19) 0.004(2)
O5 0.114(4) 0.154(4) 0.116(4) -0.029(4) 0.009(4) 0.011(4)
N1 0.051(4) 0.054(4) 0.063(4) -0.006(3) 0.008(3) -0.003(3)
N2 0.052(4) 0.056(4) 0.065(4) -0.002(3) 0.003(3) 0.003(3)
N3 0.048(3) 0.059(4) 0.051(3) -0.001(3) 0.006(3) 0.001(3)
N4 0.048(3) 0.059(4) 0.050(3) -0.005(3) 0.003(3) 0.003(3)
N5 0.068(3) 0.067(3) 0.069(3) 0.004(3) 0.008(3) -0.008(3)
F1 0.100(3) 0.122(3) 0.087(3) 0.000(3) -0.005(3) 0.010(3)
F2 0.100(3) 0.122(3) 0.087(3) 0.000(3) -0.005(3) 0.010(3)
F3 0.207(12) 0.206(12) 0.206(12) 0.0001(11) 0.0128(13) -0.0002(11)
F1' 0.115(9) 0.166(12) 0.061(6) 0.071(9) 0.029(6) -0.019(6)
F2' 0.100(3) 0.122(3) 0.087(3) 0.000(3) -0.005(3) 0.010(3)
F3' 0.100(3) 0.122(3) 0.087(3) 0.000(3) -0.005(3) 0.010(3)
C1 0.062(2) 0.072(2) 0.080(2) -0.005(2) 0.009(2) -0.001(2)
C2 0.064(3) 0.075(3) 0.084(3) -0.009(3) 0.011(3) -0.001(3)
C3 0.062(3) 0.078(3) 0.084(3) -0.006(2) 0.011(2) -0.002(3)
C4 0.060(2) 0.075(3) 0.082(3) -0.004(2) 0.009(2) -0.002(2)
C5 0.059(2) 0.073(2) 0.075(2) -0.005(2) 0.008(2) -0.001(2)
C6 0.060(2) 0.069(2) 0.074(2) -0.002(2) 0.005(2) 0.000(2)
C7 0.062(2) 0.073(3) 0.078(3) 0.000(2) 0.007(2) 0.000(2)
C8 0.067(3) 0.072(3) 0.079(3) 0.002(2) 0.005(2) 0.000(3)
C9 0.067(3) 0.070(3) 0.078(3) -0.001(3) 0.005(3) 0.001(3)
C10 0.064(2) 0.074(2) 0.075(2) -0.003(2) 0.006(2) 0.003(2)
C11 0.060(2) 0.071(2) 0.070(2) -0.003(2) 0.006(2) 0.003(2)
C12 0.064(3) 0.073(3) 0.067(3) 0.001(3) 0.008(3) 0.006(3)
C13 0.066(3) 0.075(3) 0.066(3) 0.000(2) 0.002(2) 0.003(2)
C14 0.064(2) 0.073(3) 0.068(2) -0.001(2) 0.001(2) 0.002(2)
C15 0.058(2) 0.069(2) 0.066(2) -0.0006(19) 0.0032(19) 0.000(2)
C16 0.056(2) 0.069(2) 0.068(2) -0.0015(19) 0.0023(19) 0.002(2)
C17 0.061(2) 0.072(3) 0.071(2) -0.005(2) 0.001(2) 0.002(2)
C18 0.061(3) 0.072(3) 0.076(3) -0.008(2) 0.002(2) 0.003(2)
C19 0.058(3) 0.071(3) 0.075(3) -0.004(2) 0.007(3) 0.008(3)
C20 0.060(2) 0.073(2) 0.068(2) -0.004(2) 0.005(2) 0.004(2)
C21 0.073(3) 0.099(3) 0.074(3) -0.010(3) 0.002(3) 0.005(3)
C22 0.100(3) 0.122(3) 0.087(3) 0.000(3) -0.005(3) 0.010(3)

loop_
_atom_type_symbol
_atom_type_description
_atom_type_scat_dispersion_real
_atom_type_scat_dispersion_imag
_atom_type_scat_source
C C 0.0033 0.0016 'International Tables Vol C Tables 4.2.6.8 and 6.1.1.4'
H H 0.0000 0.0000 'International Tables Vol C Tables 4.2.6.8 and 6.1.1.4'
N N 0.0061 0.0033 'International Tables Vol C Tables 4.2.6.8 and 6.1.1.4'
O O 0.0106 0.0060 'International Tables Vol C Tables 4.2.6.8 and 6.1.1.4'
Cd Cd -0.8075 1.2024 'International Tables Vol C Tables 4.2.6.8 and 6.1.1.4'
F F 0.0171 0.0103 'International Tables Vol C Tables 4.2.6.8 and 6.1.1.4'

loop_
_geom_angle_atom_site_label_1
_geom_angle_atom_site_label_2
_geom_angle_atom_site_label_3
_geom_angle_site_symmetry_1
_geom_angle_site_symmetry_3
_geom_angle
_geom_angle_publ_flag
O4 Cd1 N3 . . 154.2(2) ?
O4 Cd1 N4 . . 85.9(2) ?
N3 Cd1 N4 . . 69.5(2) ?
O4 Cd1 O1 . . 95.7(2) ?
N3 Cd1 O1 . . 92.0(2) ?
N4 Cd1 O1 . . 124.7(2) ?
O4 Cd1 N2 . . 91.1(2) ?
N3 Cd1 N2 . . 95.4(2) ?
N4 Cd1 N2 . . 86.9(2) ?
O1 Cd1 N2 . . 148.0(2) ?
O4 Cd1 N1 . . 116.8(2) ?
N3 Cd1 N1 . . 88.8(2) ?
N4 Cd1 N1 . . 145.8(2) ?
O1 Cd1 N1 . . 80.6(2) ?
N2 Cd1 N1 . . 68.6(2) ?
O4 Cd1 O2 . . 88.2(2) ?
N3 Cd1 O2 . . 78.3(2) ?
N4 Cd1 O2 . . 75.8(2) ?
O1 Cd1 O2 . . 49.1(2) ?
N2 Cd1 O2 . . 162.7(2) ?
N1 Cd1 O2 . . 126.7(2) ?
N5 O1 Cd1 . . 103.8(5) ?
N5 O2 Cd1 . . 91.9(5) ?
C21 O4 Cd1 . . 112.6(7) ?
C1 N1 C5 . . 118.2(7) ?
C1 N1 Cd1 . . 123.7(5) ?
C5 N1 Cd1 . . 118.1(5) ?
C10 N2 C6 . . 117.9(7) ?
C10 N2 Cd1 . . 123.6(6) ?
C6 N2 Cd1 . . 118.2(5) ?
C15 N3 C11 . . 117.7(7) ?
C15 N3 Cd1 . . 118.1(5) ?
C11 N3 Cd1 . . 124.1(5) ?
C16 N4 C20 . . 118.2(7) ?
C16 N4 Cd1 . . 117.4(5) ?
C20 N4 Cd1 . . 123.7(5) ?
O3 N5 O2 . . 123.2(8) ?
O3 N5 O1 . . 121.9(8) ?
O2 N5 O1 . . 114.9(7) ?
N1 C1 C2 . . 123.2(9) ?
N1 C1 H1 . . 118.4 ?
C2 C1 H1 . . 118.4 ?
C3 C2 C1 . . 118.1(9) ?
C3 C2 H2 . . 120.9 ?
C1 C2 H2 . . 120.9 ?
C2 C3 C4 . . 119.3(9) ?
C2 C3 H3 . . 120.4 ?
C4 C3 H3 . . 120.4 ?
C3 C4 C5 . . 120.8(9) ?
C3 C4 H4 . . 119.6 ?
C5 C4 H4 . . 119.6 ?
N1 C5 C4 . . 120.4(8) ?
N1 C5 C6 . . 117.5(7) ?
C4 C5 C6 . . 122.1(8) ?
N2 C6 C7 . . 120.1(8) ?
N2 C6 C5 . . 117.3(8) ?
C7 C6 C5 . . 122.6(8) ?
C8 C7 C6 . . 120.0(8) ?
C8 C7 H7 . . 120.0 ?
C6 C7 H7 . . 120.0 ?
C9 C8 C7 . . 119.6(9) ?
C9 C8 H8 . . 120.2 ?
C7 C8 H8 . . 120.2 ?
C8 C9 C10 . . 118.1(9) ?
C8 C9 H9 . . 120.9 ?
C10 C9 H9 . . 120.9 ?
N2 C10 C9 . . 124.1(8) ?
N2 C10 H10 . . 117.9 ?
C9 C10 H10 . . 117.9 ?
N3 C11 C12 . . 123.9(8) ?
N3 C11 H11 . . 118.1 ?
C12 C11 H11 . . 118.1 ?
C13 C12 C11 . . 118.7(9) ?
C13 C12 H12 . . 120.6 ?
C11 C12 H12 . . 120.6 ?
C12 C13 C14 . . 118.9(9) ?
C12 C13 H13 . . 120.6 ?
C14 C13 H13 . . 120.6 ?
C15 C14 C13 . . 119.5(8) ?
C15 C14 H14 . . 120.3 ?
C13 C14 H14 . . 120.3 ?
N3 C15 C14 . . 121.3(8) ?
N3 C15 C16 . . 117.1(7) ?
C14 C15 C16 . . 121.6(8) ?
N4 C16 C17 . . 121.1(8) ?
N4 C16 C15 . . 116.5(7) ?
C17 C16 C15 . . 122.4(8) ?
C18 C17 C16 . . 119.5(8) ?
C18 C17 H17 . . 120.2 ?
C16 C17 H17 . . 120.2 ?
C19 C18 C17 . . 120.0(8) ?
C19 C18 H18 . . 120.0 ?
C17 C18 H18 . . 120.0 ?
C18 C19 C20 . . 118.1(8) ?
C18 C19 H19 . . 120.9 ?
C20 C19 H19 . . 120.9 ?
N4 C20 C19 . . 123.0(8) ?
N4 C20 H20 . . 118.5 ?
C19 C20 H20 . . 118.5 ?
O5 C21 O4 . . 123.5(11) ?
O5 C21 C22 . . 116.5(10) ?
O4 C21 C22 . . 119.9(10) ?
F1' C22 F2' . . 109.6(11) ?
F1' C22 F3 . . 48.0(11) ?
F2' C22 F3 . . 128.6(18) ?
F1' C22 F2 . . 120.3(13) ?
F2' C22 F2 . . 42.4(7) ?
F3 C22 F2 . . 102.6(14) ?
F1' C22 F1 . . 55.7(9) ?
F2' C22 F1 . . 63.4(9) ?
F3 C22 F1 . . 101.5(13) ?
F2 C22 F1 . . 99.8(11) ?
F1' C22 F3' . . 101.7(10) ?
F2' C22 F3' . . 101.9(9) ?
F3 C22 F3' . . 56.1(10) ?
F2 C22 F3' . . 59.7(8) ?
F1 C22 F3' . . 139.1(13) ?
F1' C22 C21 . . 117.3(10) ?
F2' C22 C21 . . 114.2(10) ?
F3 C22 C21 . . 117.0(17) ?
F2 C22 C21 . . 122.4(11) ?
F1 C22 C21 . . 110.4(10) ?
F3' C22 C21 . . 110.4(10) ?

loop_
_geom_bond_atom_site_label_1
_geom_bond_atom_site_label_2
_geom_bond_site_symmetry_2
_geom_bond_distance
_geom_bond_publ_flag
Cd1 O4 . 2.289(6) ?
Cd1 N3 . 2.367(6) ?
Cd1 N4 . 2.379(6) ?
Cd1 O1 . 2.386(6) ?
Cd1 N2 . 2.400(6) ?
Cd1 N1 . 2.417(6) ?
Cd1 O2 . 2.636(6) ?
O1 N5 . 1.254(8) ?
O2 N5 . 1.235(9) ?
O3 N5 . 1.203(9) ?
O4 C21 . 1.190(11) ?
O5 C21 . 1.156(12) ?
N1 C1 . 1.339(11) ?
N1 C5 . 1.343(11) ?
N2 C10 . 1.325(10) ?
N2 C6 . 1.354(10) ?
N3 C15 . 1.334(10) ?
N3 C11 . 1.339(10) ?
N4 C16 . 1.336(10) ?
N4 C20 . 1.347(10) ?
F1 C22 . 1.374(13) ?
F2 C22 . 1.316(13) ?
F3 C22 . 1.316(15) ?
F1' C22 . 1.306(11) ?
F2' C22 . 1.315(12) ?
F3' C22 . 1.382(12) ?
C1 C2 . 1.384(12) ?
C1 H1 . 0.9300 ?
C2 C3 . 1.352(12) ?
C2 H2 . 0.9300 ?
C3 C4 . 1.366(12) ?
C3 H3 . 0.9300 ?
C4 C5 . 1.377(12) ?
C4 H4 . 0.9300 ?
C5 C6 . 1.471(12) ?
C6 C7 . 1.389(12) ?
C7 C8 . 1.365(12) ?
C7 H7 . 0.9300 ?
C8 C9 . 1.354(12) ?
C8 H8 . 0.9300 ?
C9 C10 . 1.368(12) ?
C9 H9 . 0.9300 ?
C10 H10 . 0.9300 ?
C11 C12 . 1.366(11) ?
C11 H11 . 0.9300 ?
C12 C13 . 1.347(12) ?
C12 H12 . 0.9300 ?
C13 C14 . 1.389(12) ?
C13 H13 . 0.9300 ?
C14 C15 . 1.383(11) ?
C14 H14 . 0.9300 ?
C15 C16 . 1.497(11) ?
C16 C17 . 1.386(11) ?
C17 C18 . 1.369(12) ?
C17 H17 . 0.9300 ?
C18 C19 . 1.355(12) ?
C18 H18 . 0.9300 ?
C19 C20 . 1.377(11) ?
C19 H19 . 0.9300 ?
C20 H20 . 0.9300 ?
C21 C22 . 1.454(15) ?

loop_
_geom_hbond_atom_site_label_D
_geom_hbond_atom_site_label_H
_geom_hbond_atom_site_label_A
_geom_hbond_site_symmetry_A
_geom_hbond_distance_DH
_geom_hbond_distance_HA
_geom_hbond_distance_DA
_geom_hbond_angle_DHA
C7 H7 O5 2_745 0.93 2.44 3.160(13) 134.0
C19 H19 O2 2_645 0.93 2.52 3.320(11) 144.5
C13 H13 O3 4_575 0.93 2.43 3.287(12) 152.4
C14 H14 O2 3_665 0.93 2.44 3.294(11) 151.8

loop_
_geom_torsion_atom_site_label_1
_geom_torsion_atom_site_label_2
_geom_torsion_atom_site_label_3
_geom_torsion_atom_site_label_4
_geom_torsion_site_symmetry_1
_geom_torsion_site_symmetry_2
_geom_torsion_site_symmetry_3
_geom_torsion_site_symmetry_4
_geom_torsion
_geom_torsion_publ_flag
O4 Cd1 O1 N5 . . . . -85.4(5) ?
N3 Cd1 O1 N5 . . . . 69.9(5) ?
N4 Cd1 O1 N5 . . . . 3.6(6) ?
N2 Cd1 O1 N5 . . . . 173.4(5) ?
N1 Cd1 O1 N5 . . . . 158.4(5) ?
O2 Cd1 O1 N5 . . . . -2.8(4) ?
O4 Cd1 O2 N5 . . . . 101.9(5) ?
N3 Cd1 O2 N5 . . . . -100.2(5) ?
N4 Cd1 O2 N5 . . . . -171.8(5) ?
O1 Cd1 O2 N5 . . . . 2.8(4) ?
N2 Cd1 O2 N5 . . . . -170.4(6) ?
N1 Cd1 O2 N5 . . . . -20.6(6) ?
N3 Cd1 O4 C21 . . . . 178.0(7) ?
N4 Cd1 O4 C21 . . . . 160.1(7) ?
O1 Cd1 O4 C21 . . . . -75.4(7) ?
N2 Cd1 O4 C21 . . . . 73.3(7) ?
N1 Cd1 O4 C21 . . . . 6.9(8) ?
O2 Cd1 O4 C21 . . . . -123.9(7) ?
O4 Cd1 N1 C1 . . . . -103.4(7) ?
N3 Cd1 N1 C1 . . . . 80.5(7) ?
N4 Cd1 N1 C1 . . . . 129.6(6) ?
O1 Cd1 N1 C1 . . . . -11.7(6) ?
N2 Cd1 N1 C1 . . . . 176.8(7) ?
O2 Cd1 N1 C1 . . . . 6.0(7) ?
O4 Cd1 N1 C5 . . . . 76.8(6) ?
N3 Cd1 N1 C5 . . . . -99.4(6) ?
N4 Cd1 N1 C5 . . . . -50.2(8) ?
O1 Cd1 N1 C5 . . . . 168.4(6) ?
N2 Cd1 N1 C5 . . . . -3.1(6) ?
O2 Cd1 N1 C5 . . . . -173.9(6) ?
O4 Cd1 N2 C10 . . . . 61.6(7) ?
N3 Cd1 N2 C10 . . . . -93.3(7) ?
N4 Cd1 N2 C10 . . . . -24.3(7) ?
O1 Cd1 N2 C10 . . . . 164.1(6) ?
N1 Cd1 N2 C10 . . . . -179.9(7) ?
O2 Cd1 N2 C10 . . . . -25.6(11) ?
O4 Cd1 N2 C6 . . . . -112.9(6) ?
N3 Cd1 N2 C6 . . . . 92.2(6) ?
N4 Cd1 N2 C6 . . . . 161.2(6) ?
O1 Cd1 N2 C6 . . . . -10.4(8) ?
N1 Cd1 N2 C6 . . . . 5.6(6) ?
O2 Cd1 N2 C6 . . . . 159.9(7) ?
O4 Cd1 N3 C15 . . . . -25.2(9) ?
N4 Cd1 N3 C15 . . . . -6.1(6) ?
O1 Cd1 N3 C15 . . . . -132.6(6) ?
N2 Cd1 N3 C15 . . . . 78.6(6) ?
N1 Cd1 N3 C15 . . . . 146.9(6) ?
O2 Cd1 N3 C15 . . . . -85.2(6) ?
O4 Cd1 N3 C11 . . . . 153.5(6) ?
N4 Cd1 N3 C11 . . . . 172.6(7) ?
O1 Cd1 N3 C11 . . . . 46.1(6) ?
N2 Cd1 N3 C11 . . . . -102.7(6) ?
N1 Cd1 N3 C11 . . . . -34.4(6) ?
O2 Cd1 N3 C11 . . . . 93.6(6) ?
O4 Cd1 N4 C16 . . . . -177.7(6) ?
N3 Cd1 N4 C16 . . . . 10.5(5) ?
O1 Cd1 N4 C16 . . . . 88.2(6) ?
N2 Cd1 N4 C16 . . . . -86.4(6) ?
N1 Cd1 N4 C16 . . . . -43.3(7) ?
O2 Cd1 N4 C16 . . . . 93.2(6) ?
O4 Cd1 N4 C20 . . . . -7.4(6) ?
N3 Cd1 N4 C20 . . . . -179.2(7) ?
O1 Cd1 N4 C20 . . . . -101.5(6) ?
N2 Cd1 N4 C20 . . . . 83.9(6) ?
N1 Cd1 N4 C20 . . . . 127.0(6) ?
O2 Cd1 N4 C20 . . . . -96.5(6) ?
Cd1 O2 N5 O3 . . . . 175.8(8) ?
Cd1 O2 N5 O1 . . . . -4.4(7) ?
Cd1 O1 N5 O3 . . . . -175.2(7) ?
Cd1 O1 N5 O2 . . . . 5.0(8) ?
C5 N1 C1 C2 . . . . 0.3(13) ?
Cd1 N1 C1 C2 . . . . -179.5(7) ?
N1 C1 C2 C3 . . . . -0.1(14) ?
C1 C2 C3 C4 . . . . 0.0(14) ?
C2 C3 C4 C5 . . . . -0.2(15) ?
C1 N1 C5 C4 . . . . -0.6(13) ?
Cd1 N1 C5 C4 . . . . 179.3(7) ?
C1 N1 C5 C6 . . . . -179.3(8) ?
Cd1 N1 C5 C6 . . . . 0.6(10) ?
C3 C4 C5 N1 . . . . 0.5(14) ?
C3 C4 C5 C6 . . . . 179.1(9) ?
C10 N2 C6 C7 . . . . -2.4(12) ?
Cd1 N2 C6 C7 . . . . 172.5(6) ?
C10 N2 C6 C5 . . . . 177.7(8) ?
Cd1 N2 C6 C5 . . . . -7.5(10) ?
N1 C5 C6 N2 . . . . 4.6(12) ?
C4 C5 C6 N2 . . . . -174.1(8) ?
N1 C5 C6 C7 . . . . -175.4(8) ?
C4 C5 C6 C7 . . . . 5.9(14) ?
N2 C6 C7 C8 . . . . 1.0(13) ?
C5 C6 C7 C8 . . . . -179.1(9) ?
C6 C7 C8 C9 . . . . 0.4(14) ?
C7 C8 C9 C10 . . . . -0.4(14) ?
C6 N2 C10 C9 . . . . 2.5(13) ?
Cd1 N2 C10 C9 . . . . -172.0(7) ?
C8 C9 C10 N2 . . . . -1.1(14) ?
C15 N3 C11 C12 . . . . -0.9(12) ?
Cd1 N3 C11 C12 . . . . -179.6(6) ?
N3 C11 C12 C13 . . . . 0.0(14) ?
C11 C12 C13 C14 . . . . 1.6(13) ?
C12 C13 C14 C15 . . . . -2.2(13) ?
C11 N3 C15 C14 . . . . 0.2(12) ?
Cd1 N3 C15 C14 . . . . 179.0(6) ?
C11 N3 C15 C16 . . . . -177.1(7) ?
Cd1 N3 C15 C16 . . . . 1.7(10) ?
C13 C14 C15 N3 . . . . 1.3(13) ?
C13 C14 C15 C16 . . . . 178.5(8) ?
C20 N4 C16 C17 . . . . -1.6(12) ?
Cd1 N4 C16 C17 . . . . 169.2(6) ?
C20 N4 C16 C15 . . . . 175.6(7) ?
Cd1 N4 C16 C15 . . . . -13.6(9) ?
N3 C15 C16 N4 . . . . 8.0(11) ?
C14 C15 C16 N4 . . . . -169.3(8) ?
N3 C15 C16 C17 . . . . -174.9(8) ?
C14 C15 C16 C17 . . . . 7.8(13) ?
N4 C16 C17 C18 . . . . -0.4(13) ?
C15 C16 C17 C18 . . . . -177.3(8) ?
C16 C17 C18 C19 . . . . 2.2(14) ?
C17 C18 C19 C20 . . . . -2.1(13) ?
C16 N4 C20 C19 . . . . 1.8(12) ?
Cd1 N4 C20 C19 . . . . -168.5(6) ?
C18 C19 C20 N4 . . . . 0.1(13) ?
Cd1 O4 C21 O5 . . . . 12.3(15) ?
Cd1 O4 C21 C22 . . . . -172.2(7) ?
O5 C21 C22 F1' . . . . 111.4(14) ?
O4 C21 C22 F1' . . . . -64.4(15) ?
O5 C21 C22 F2' . . . . -118.5(13) ?
O4 C21 C22 F2' . . . . 65.8(14) ?
O5 C21 C22 F3 . . . . 57.0(18) ?
O4 C21 C22 F3 . . . . -118.7(15) ?
O5 C21 C22 F2 . . . . -70.8(17) ?
O4 C21 C22 F2 . . . . 113.5(14) ?
O5 C21 C22 F1 . . . . 172.4(13) ?
O4 C21 C22 F1 . . . . -3.4(16) ?
O5 C21 C22 F3' . . . . -4.4(15) ?
O4 C21 C22 F3' . . . . 179.9(10) ?
